data_7219481
loop_
_publ_author_name
'Cao, Xinyu'
'Li, Ling'
'Li, Changxia'
'Lv, Lei'
'Huang, Rudan'

_publ_section_title
;
 Functionalities and architectures of coordination polymers with
 multi-dimensionalities via transition metal--dicarboxylate ligands
;
_journal_issue 11
_journal_name_full CrystEngComm
_journal_page_first 2398
_journal_paper_doi 10.1039/C5CE00085H
_journal_volume 17
_journal_year 2015
_chemical_formula_sum 'C38 H34 N2 Ni O14'
_chemical_formula_weight 801.38
_chemical_name_systematic
; 
 ? 
;
_space_group_IT_number 13
_symmetry_cell_setting monoclinic
_symmetry_space_group_name_Hall '-P 2yac'
_symmetry_space_group_name_H-M 'P 1 2/n 1'
_atom_sites_solution_hydrogens geom
_atom_sites_solution_primary direct
_atom_sites_solution_secondary difmap
_audit_creation_method SHELXL-97
_audit_update_record
;
2013-11-12 deposited with the CCDC.
2015-02-03 downloaded from the CCDC.
;
_cell_angle_alpha 90.00
_cell_angle_beta 107.632(2)
_cell_angle_gamma 90.00
_cell_formula_units_Z 2
_cell_length_a 12.4477(10)
_cell_length_b 11.2748(7)
_cell_length_c 13.6629(16)
_cell_measurement_reflns_used 833
_cell_measurement_temperature 293(2)
_cell_measurement_theta_max 27.4588
_cell_measurement_theta_min 2.6446
_cell_volume 1827.4(3)
_computing_cell_refinement 'Bruker FRAMBO'
_computing_data_collection 'Bruker FRAMBO'
_computing_data_reduction 'Bruker SAINT'
_computing_molecular_graphics 'Bruker SHELXTL'
_computing_publication_material 'Bruker SHELXTL'
_computing_structure_refinement 'SHELXL-97 (Sheldrick, 1997)'
_computing_structure_solution 'SHELXS-97 (Sheldrick, 1990)'
_diffrn_ambient_temperature 293(2)
_diffrn_measured_fraction_theta_full 0.999
_diffrn_measured_fraction_theta_max 0.999
_diffrn_measurement_device_type 'CCD area detector'
_diffrn_measurement_method 'phi and omega scans'
_diffrn_radiation_monochromator graphite
_diffrn_radiation_source 'fine-focus sealed tube'
_diffrn_radiation_type MoK\a
_diffrn_radiation_wavelength 0.71073
_diffrn_reflns_av_R_equivalents 0.0556
_diffrn_reflns_av_sigmaI/netI 0.0899
_diffrn_reflns_limit_h_max 14
_diffrn_reflns_limit_h_min -7
_diffrn_reflns_limit_k_max 12
_diffrn_reflns_limit_k_min -13
_diffrn_reflns_limit_l_max 15
_diffrn_reflns_limit_l_min -16
_diffrn_reflns_number 6088
_diffrn_reflns_theta_full 25.02
_diffrn_reflns_theta_max 25.02
_diffrn_reflns_theta_min 2.65
_exptl_absorpt_coefficient_mu 0.604
_exptl_absorpt_correction_T_max 0.9310
_exptl_absorpt_correction_T_min 0.7602
_exptl_absorpt_correction_type multi-scan
_exptl_absorpt_process_details sadabs
_exptl_crystal_density_diffrn 1.456
_exptl_crystal_density_method 'not measured'
_exptl_crystal_F_000 832
_exptl_crystal_size_max 0.48
_exptl_crystal_size_mid 0.14
_exptl_crystal_size_min 0.12
_refine_diff_density_max 0.371
_refine_diff_density_min -0.300
_refine_diff_density_rms 0.072
_refine_ls_extinction_method none
_refine_ls_goodness_of_fit_ref 1.042
_refine_ls_hydrogen_treatment mixed
_refine_ls_matrix_type full
_refine_ls_number_parameters 251
_refine_ls_number_reflns 3235
_refine_ls_number_restraints 0
_refine_ls_restrained_S_all 1.042
_refine_ls_R_factor_all 0.1014
_refine_ls_R_factor_gt 0.0535
_refine_ls_shift/su_max 0.000
_refine_ls_shift/su_mean 0.000
_refine_ls_structure_factor_coef Fsqd
_refine_ls_weighting_details 'calc w=1/[\s^2^(Fo^2^)+(0.0289P)^2^+0.5124P] where P=(Fo^2^+2Fc^2^)/3'
_refine_ls_weighting_scheme calc
_refine_ls_wR_factor_gt 0.0940
_refine_ls_wR_factor_ref 0.1207
_reflns_number_gt 2042
_reflns_number_total 3235
_reflns_threshold_expression >2sigma(I)
_cod_data_source_file c5ce00085h2.cif
_cod_data_source_block 121208a
_cod_depositor_comments
;
The following automatic conversions were performed:

'_symmetry_cell_setting' value 'Monoclinic' changed to 'monoclinic'
according to
/usr/data/users/saulius/crontab/automatic-downloads/rss-feeds/RSC/lib/dictionaries/cif_core.dic
dictionary named 'cif_core.dic' version 2.4.2 from 2011-04-26.

Automatic conversion script
Id: cif_fix_values 3008 2015-01-20 13:52:24Z robertas 

 Adding full bibliography for 7219480--7219481.cif.
;
_cod_original_sg_symbol_H-M P2/n
_cod_database_code 7219481

loop_
_symmetry_equiv_pos_as_xyz
'x, y, z'
'-x+1/2, y, -z+1/2'
'-x, -y, -z'
'x-1/2, -y, z-1/2'

loop_
_atom_site_label
_atom_site_type_symbol
_atom_site_fract_x
_atom_site_fract_y
_atom_site_fract_z
_atom_site_U_iso_or_equiv
_atom_site_adp_type
_atom_site_occupancy
_atom_site_symmetry_multiplicity
_atom_site_calc_flag
_atom_site_refinement_flags
Ni1 Ni 0.7500 0.65047(6) 0.7500 0.0271(2) Uani 1 2 d S
N1 N 0.7500 0.4633(4) 0.7500 0.0268(11) Uani 1 2 d S
N2 N 0.7500 -0.1648(4) 0.7500 0.0317(12) Uani 1 2 d S
O1 O 0.7906(2) 0.6502(2) 0.90962(19) 0.0280(6) Uani 1 1 d .
O2 O 0.9749(2) 0.6805(3) 0.9551(2) 0.0610(10) Uani 1 1 d .
O3 O 0.6644(3) 1.3600(3) 1.0628(3) 0.0690(11) Uani 1 1 d .
O4 O 0.5271(3) 1.2341(3) 1.0617(3) 0.0642(10) Uani 1 1 d .
H4 H 0.4901 1.2955 1.0538 0.096 Uiso 1 1 calc R
O5 O 0.9277(3) 0.8716(2) 1.1038(3) 0.0532(9) Uani 1 1 d .
O6 O 0.5829(2) 0.6589(2) 0.7448(2) 0.0364(7) Uani 1 1 d .
H6B H 0.5689 0.6155 0.7904 0.044 Uiso 1 1 d R
H6C H 0.5385 0.6414 0.6859 0.044 Uiso 1 1 d R
O7 O 0.9012(2) 0.5745(2) 0.5495(2) 0.0493(9) Uani 1 1 d .
H7C H 0.8428 0.6000 0.5628 0.059 Uiso 1 1 d R
H7D H 0.8841 0.5105 0.5155 0.059 Uiso 1 1 d R
C1 C 0.8853(3) 0.6665(3) 0.9756(3) 0.0310(10) Uani 1 1 d .
C2 C 0.8888(3) 0.6632(3) 1.0865(3) 0.0284(9) Uani 1 1 d .
C3 C 0.9099(3) 0.7646(4) 1.1473(3) 0.0361(11) Uani 1 1 d .
C4 C 0.9194(4) 0.7594(5) 1.2506(4) 0.0568(14) Uani 1 1 d .
H4A H 0.9351 0.8275 1.2908 0.068 Uiso 1 1 calc R
C5 C 0.9054(4) 0.6525(5) 1.2933(4) 0.0596(14) Uani 1 1 d .
H5 H 0.9119 0.6484 1.3628 0.072 Uiso 1 1 calc R
C6 C 0.8820(4) 0.5517(4) 1.2346(4) 0.0501(13) Uani 1 1 d .
H6 H 0.8720 0.4796 1.2639 0.060 Uiso 1 1 calc R
C7 C 0.8732(4) 0.5581(4) 1.1315(4) 0.0432(12) Uani 1 1 d .
H7 H 0.8564 0.4898 1.0916 0.052 Uiso 1 1 calc R
C8 C 0.6335(4) 1.2599(4) 1.0691(3) 0.0432(12) Uani 1 1 d .
C9 C 0.7069(4) 1.1546(4) 1.0824(3) 0.0402(11) Uani 1 1 d .
C10 C 0.6701(4) 1.0395(4) 1.0887(4) 0.0484(13) Uani 1 1 d .
H10 H 0.5958 1.0268 1.0872 0.058 Uiso 1 1 calc R
C11 C 0.7416(4) 0.9429(4) 1.0973(4) 0.0499(13) Uani 1 1 d .
H11 H 0.7156 0.8662 1.1009 0.060 Uiso 1 1 calc R
C12 C 0.8525(4) 0.9629(4) 1.1005(3) 0.0414(12) Uani 1 1 d .
C13 C 0.8912(4) 1.0757(4) 1.0944(4) 0.0487(13) Uani 1 1 d .
H13 H 0.9655 1.0880 1.0957 0.058 Uiso 1 1 calc R
C14 C 0.8192(4) 1.1707(4) 1.0863(4) 0.0492(13) Uani 1 1 d .
H14 H 0.8462 1.2472 1.0834 0.059 Uiso 1 1 calc R
C15 C 0.6851(3) 0.4016(3) 0.6702(3) 0.0348(10) Uani 1 1 d .
H15 H 0.6386 0.4429 0.6145 0.042 Uiso 1 1 calc R
C16 C 0.6843(3) 0.2787(3) 0.6671(3) 0.0348(11) Uani 1 1 d .
H16 H 0.6397 0.2389 0.6095 0.042 Uiso 1 1 calc R
C17 C 0.7500 0.2162(5) 0.7500 0.0290(14) Uani 1 2 d S
C18 C 0.7885(4) -0.1026(3) 0.6846(3) 0.0450(12) Uani 1 1 d .
H18 H 0.8170 -0.1439 0.6389 0.054 Uiso 1 1 calc R
C19 C 0.7883(4) 0.0191(3) 0.6811(3) 0.0446(12) Uani 1 1 d .
H19 H 0.8138 0.0585 0.6326 0.053 Uiso 1 1 calc R
C20 C 0.7500 0.0824(5) 0.7500 0.0269(13) Uani 1 2 d S

loop_
_atom_site_aniso_label
_atom_site_aniso_U_11
_atom_site_aniso_U_22
_atom_site_aniso_U_33
_atom_site_aniso_U_23
_atom_site_aniso_U_13
_atom_site_aniso_U_12
Ni1 0.0283(4) 0.0222(4) 0.0295(5) 0.000 0.0067(3) 0.000
N1 0.026(3) 0.023(2) 0.027(3) 0.000 0.002(2) 0.000
N2 0.043(3) 0.022(3) 0.034(3) 0.000 0.016(3) 0.000
O1 0.0259(15) 0.0308(15) 0.0243(16) 0.0003(13) 0.0031(13) -0.0008(14)
O2 0.0291(18) 0.122(3) 0.0303(19) -0.0071(18) 0.0065(15) -0.0246(19)
O3 0.057(2) 0.032(2) 0.120(4) 0.007(2) 0.030(2) -0.0007(18)
O4 0.051(2) 0.048(2) 0.100(3) 0.0097(19) 0.032(2) 0.0050(18)
O5 0.058(2) 0.0346(18) 0.080(3) -0.0055(17) 0.0399(19) 0.0020(17)
O6 0.0321(16) 0.0463(18) 0.0294(17) 0.0027(14) 0.0073(13) 0.0027(14)
O7 0.0382(18) 0.056(2) 0.059(2) -0.0171(16) 0.0229(17) -0.0049(15)
C1 0.026(2) 0.030(2) 0.035(3) -0.001(2) 0.007(2) -0.001(2)
C2 0.023(2) 0.036(2) 0.025(2) 0.003(2) 0.0064(18) 0.000(2)
C3 0.036(3) 0.034(3) 0.043(3) 0.001(2) 0.019(2) 0.005(2)
C4 0.072(4) 0.063(3) 0.041(3) -0.015(3) 0.024(3) 0.002(3)
C5 0.063(4) 0.087(4) 0.032(3) 0.009(3) 0.018(3) 0.017(3)
C6 0.053(3) 0.055(3) 0.049(3) 0.021(3) 0.026(3) 0.015(3)
C7 0.047(3) 0.039(3) 0.048(3) 0.005(2) 0.020(2) 0.002(2)
C8 0.039(3) 0.043(3) 0.049(3) -0.002(2) 0.015(2) -0.002(3)
C9 0.043(3) 0.035(3) 0.044(3) -0.002(2) 0.016(2) -0.001(2)
C10 0.046(3) 0.044(3) 0.062(4) -0.001(2) 0.026(3) -0.006(3)
C11 0.053(3) 0.032(3) 0.074(4) -0.002(2) 0.032(3) -0.008(3)
C12 0.050(3) 0.032(3) 0.046(3) -0.009(2) 0.022(2) -0.001(2)
C13 0.043(3) 0.039(3) 0.069(4) -0.004(3) 0.023(3) -0.005(2)
C14 0.050(3) 0.030(3) 0.070(4) -0.003(2) 0.023(3) -0.008(2)
C15 0.038(3) 0.026(2) 0.030(3) 0.0038(19) -0.004(2) -0.002(2)
C16 0.042(3) 0.025(2) 0.031(3) -0.0046(19) 0.003(2) -0.007(2)
C17 0.030(3) 0.020(3) 0.035(4) 0.000 0.007(3) 0.000
C18 0.067(3) 0.027(2) 0.052(3) 0.000(2) 0.034(3) 0.005(2)
C19 0.068(3) 0.027(2) 0.051(3) 0.003(2) 0.036(3) -0.004(2)
C20 0.028(3) 0.025(3) 0.028(3) 0.000 0.009(3) 0.000

loop_
_atom_type_symbol
_atom_type_description
_atom_type_scat_dispersion_real
_atom_type_scat_dispersion_imag
_atom_type_scat_source
C C 0.0033 0.0016 'International Tables Vol C Tables 4.2.6.8 and 6.1.1.4'
H H 0.0000 0.0000 'International Tables Vol C Tables 4.2.6.8 and 6.1.1.4'
O O 0.0106 0.0060 'International Tables Vol C Tables 4.2.6.8 and 6.1.1.4'
N N 0.0061 0.0033 'International Tables Vol C Tables 4.2.6.8 and 6.1.1.4'
Ni Ni 0.3393 1.1124 'International Tables Vol C Tables 4.2.6.8 and 6.1.1.4'

loop_
_geom_angle_atom_site_label_1
_geom_angle_atom_site_label_2
_geom_angle_atom_site_label_3
_geom_angle
_geom_angle_site_symmetry_1
_geom_angle_site_symmetry_3
O6 Ni1 O6 174.74(14) 2_656 .
O6 Ni1 N2 87.37(7) 2_656 1_565
O6 Ni1 N2 87.37(7) . 1_565
O6 Ni1 O1 87.61(10) 2_656 2_656
O6 Ni1 O1 92.40(10) . 2_656
N2 Ni1 O1 90.08(7) 1_565 2_656
O6 Ni1 O1 92.40(10) 2_656 .
O6 Ni1 O1 87.61(10) . .
N2 Ni1 O1 90.08(7) 1_565 .
O1 Ni1 O1 179.85(13) 2_656 .
O6 Ni1 N1 92.63(7) 2_656 .
O6 Ni1 N1 92.63(7) . .
N2 Ni1 N1 180.000(1) 1_565 .
O1 Ni1 N1 89.92(7) 2_656 .
O1 Ni1 N1 89.92(7) . .
C15 N1 C15 117.3(5) . 2_656
C15 N1 Ni1 121.3(2) . .
C15 N1 Ni1 121.3(2) 2_656 .
C18 N2 C18 116.6(5) 2_656 .
C18 N2 Ni1 121.7(2) 2_656 1_545
C18 N2 Ni1 121.7(2) . 1_545
C1 O1 Ni1 128.7(3) . .
C12 O5 C3 117.7(3) . .
O2 C1 O1 124.6(4) . .
O2 C1 C2 118.5(4) . .
O1 C1 C2 116.9(3) . .
C7 C2 C3 117.9(4) . .
C7 C2 C1 120.4(4) . .
C3 C2 C1 121.7(4) . .
C4 C3 C2 121.2(4) . .
C4 C3 O5 119.9(4) . .
C2 C3 O5 118.9(4) . .
C5 C4 C3 119.2(4) . .
C6 C5 C4 120.8(5) . .
C5 C6 C7 119.4(4) . .
C2 C7 C6 121.5(4) . .
O3 C8 O4 122.2(4) . .
O3 C8 C9 124.3(4) . .
O4 C8 C9 113.5(4) . .
C10 C9 C14 117.8(4) . .
C10 C9 C8 123.8(4) . .
C14 C9 C8 118.4(4) . .
C9 C10 C11 121.6(4) . .
C12 C11 C10 118.8(4) . .
C13 C12 O5 116.4(4) . .
C13 C12 C11 120.9(4) . .
O5 C12 C11 122.5(4) . .
C12 C13 C14 119.6(4) . .
C13 C14 C9 121.4(4) . .
N1 C15 C16 122.8(4) . .
C17 C16 C15 119.4(4) . .
C16 C17 C16 118.3(5) 2_656 .
C16 C17 C20 120.9(2) 2_656 .
C16 C17 C20 120.9(2) . .
N2 C18 C19 123.4(4) . .
C18 C19 C20 119.5(4) . .
C19 C20 C19 117.5(5) . 2_656
C19 C20 C17 121.2(3) . .
C19 C20 C17 121.2(3) 2_656 .

loop_
_geom_bond_atom_site_label_1
_geom_bond_atom_site_label_2
_geom_bond_distance
_geom_bond_site_symmetry_2
Ni1 O6 2.062(2) 2_656
Ni1 O6 2.062(2) .
Ni1 N2 2.083(4) 1_565
Ni1 O1 2.084(2) 2_656
Ni1 O1 2.084(2) .
Ni1 N1 2.110(4) .
N1 C15 1.339(4) .
N1 C15 1.339(4) 2_656
N2 C18 1.334(4) 2_656
N2 C18 1.334(4) .
N2 Ni1 2.083(4) 1_545
O1 C1 1.262(4) .
O2 C1 1.240(4) .
O3 C8 1.203(5) .
O4 C8 1.329(5) .
O5 C12 1.383(5) .
O5 C3 1.392(5) .
C1 C2 1.503(5) .
C2 C7 1.376(5) .
C2 C3 1.390(5) .
C3 C4 1.382(6) .
C4 C5 1.372(6) .
C5 C6 1.370(6) .
C6 C7 1.382(6) .
C8 C9 1.476(6) .
C9 C10 1.387(5) .
C9 C14 1.395(5) .
C10 C11 1.389(5) .
C11 C12 1.386(6) .
C12 C13 1.372(5) .
C13 C14 1.379(5) .
C15 C16 1.386(5) .
C16 C17 1.373(4) .
C17 C16 1.373(4) 2_656
C17 C20 1.508(7) .
C18 C19 1.374(5) .
C19 C20 1.376(5) .
C20 C19 1.376(5) 2_656

loop_
_geom_torsion_atom_site_label_1
_geom_torsion_atom_site_label_2
_geom_torsion_atom_site_label_3
_geom_torsion_atom_site_label_4
_geom_torsion
_geom_torsion_site_symmetry_1
_geom_torsion_site_symmetry_4
O6 Ni1 N1 C15 -116.6(2) 2_656 .
O6 Ni1 N1 C15 63.4(2) . .
N2 Ni1 N1 C15 -115(100) 1_565 .
O1 Ni1 N1 C15 -29.0(2) 2_656 .
O1 Ni1 N1 C15 151.0(2) . .
O6 Ni1 N1 C15 63.4(2) 2_656 2_656
O6 Ni1 N1 C15 -116.6(2) . 2_656
N2 Ni1 N1 C15 65(100) 1_565 2_656
O1 Ni1 N1 C15 151.0(2) 2_656 2_656
O1 Ni1 N1 C15 -29.0(2) . 2_656
O6 Ni1 O1 C1 8.1(3) 2_656 .
O6 Ni1 O1 C1 -166.6(3) . .
N2 Ni1 O1 C1 -79.2(3) 1_565 .
O1 Ni1 O1 C1 101(5) 2_656 .
N1 Ni1 O1 C1 100.8(3) . .
Ni1 O1 C1 O2 -3.7(6) . .
Ni1 O1 C1 C2 179.0(2) . .
O2 C1 C2 C7 -107.5(5) . .
O1 C1 C2 C7 70.0(5) . .
O2 C1 C2 C3 71.3(5) . .
O1 C1 C2 C3 -111.2(4) . .
C7 C2 C3 C4 2.6(6) . .
C1 C2 C3 C4 -176.2(4) . .
C7 C2 C3 O5 179.0(3) . .
C1 C2 C3 O5 0.2(6) . .
C12 O5 C3 C4 -65.4(5) . .
C12 O5 C3 C2 118.1(4) . .
C2 C3 C4 C5 -1.4(7) . .
O5 C3 C4 C5 -177.8(4) . .
C3 C4 C5 C6 -0.2(8) . .
C4 C5 C6 C7 0.5(7) . .
C3 C2 C7 C6 -2.3(6) . .
C1 C2 C7 C6 176.5(4) . .
C5 C6 C7 C2 0.8(7) . .
O3 C8 C9 C10 -179.5(5) . .
O4 C8 C9 C10 -1.3(7) . .
O3 C8 C9 C14 -1.1(7) . .
O4 C8 C9 C14 177.1(4) . .
C14 C9 C10 C11 -0.9(7) . .
C8 C9 C10 C11 177.6(4) . .
C9 C10 C11 C12 0.6(7) . .
C3 O5 C12 C13 156.5(4) . .
C3 O5 C12 C11 -27.3(6) . .
C10 C11 C12 C13 -0.6(7) . .
C10 C11 C12 O5 -176.6(4) . .
O5 C12 C13 C14 177.2(4) . .
C11 C12 C13 C14 0.9(7) . .
C12 C13 C14 C9 -1.2(7) . .
C10 C9 C14 C13 1.1(7) . .
C8 C9 C14 C13 -177.4(4) . .
C15 N1 C15 C16 -1.0(3) 2_656 .
Ni1 N1 C15 C16 179.0(3) . .
N1 C15 C16 C17 1.9(6) . .
C15 C16 C17 C16 -0.9(3) . 2_656
C15 C16 C17 C20 179.1(3) . .
C18 N2 C18 C19 -1.1(3) 2_656 .
Ni1 N2 C18 C19 178.9(3) 1_545 .
N2 C18 C19 C20 2.1(7) . .
C18 C19 C20 C19 -1.0(3) . 2_656
C18 C19 C20 C17 179.0(3) . .
C16 C17 C20 C19 -115.9(3) 2_656 .
C16 C17 C20 C19 64.1(3) . .
C16 C17 C20 C19 64.1(3) 2_656 2_656
C16 C17 C20 C19 -115.9(3) . 2_656
